data_7044026
loop_
_publ_author_name
'Hohloch, Stephan'
'Pankhurst, James R.'
'Jaekel, Esther E.'
'Parker, Bernard F.'
'Lussier, Daniel J.'
'Garner, Mary E.'
'Booth, Corwin H.'
'Love, Jason B.'
'Arnold, John'

_publ_section_title
;
 Benzoquinonoid-bridged dinuclear actinide complexes
;
_journal_name_full 'Dalton Trans.'
_journal_paper_doi 10.1039/C7DT02728A
_journal_year 2017
_chemical_formula_sum 'C90 H120 K N16 O14 U2'
_chemical_formula_weight 2165.17
_chemical_properties_physical ', Air-sensitive,Moisture-sensitive'
_space_group_crystal_system triclinic
_space_group_IT_number 2
_space_group_name_Hall '-P 1'
_space_group_name_H-M_alt 'P -1'
_symmetry_space_group_name_Hall '-P 1'
_symmetry_space_group_name_H-M 'P -1'
_atom_sites_solution_hydrogens geom
_audit_creation_method SHELXL-2014/7
_audit_update_record
;
2017-01-10 deposited with the CCDC.
2017-08-14 downloaded from the CCDC.
;
_cell_angle_alpha 110.8110(10)
_cell_angle_beta 91.9630(10)
_cell_angle_gamma 100.2950(10)
_cell_formula_units_Z 1
_cell_length_a 10.1836(3)
_cell_length_b 13.3551(4)
_cell_length_c 17.9008(5)
_cell_measurement_reflns_used 7510
_cell_measurement_temperature 100(2)
_cell_measurement_theta_max 25.36
_cell_measurement_theta_min 1.22
_cell_volume 2226.41(11)
_computing_cell_refinement 'Bruker ApexIII suite, 2016'
_computing_data_collection 'Bruker ApexIII suite, 2016'
_computing_data_reduction 'Bruker ApexIII suite, 2016'
_computing_molecular_graphics 'Diamond 3D'
_computing_publication_material WinGX
_computing_structure_refinement 'SHELXL-2014/7 (Sheldrick, 2014)'
_computing_structure_solution patterson
_diffrn_ambient_temperature 100(2)
_diffrn_measured_fraction_theta_full 1.000
_diffrn_measured_fraction_theta_max 0.999
_diffrn_measurement_device_type 'Bruker Quazar'
_diffrn_measurement_method 'omega phi scans'
_diffrn_radiation_type MoK\a
_diffrn_radiation_wavelength 0.71073
_diffrn_reflns_av_R_equivalents 0.0413
_diffrn_reflns_av_unetI/netI 0.0238
_diffrn_reflns_Laue_measured_fraction_full 1.000
_diffrn_reflns_Laue_measured_fraction_max 0.999
_diffrn_reflns_limit_h_max 11
_diffrn_reflns_limit_h_min -12
_diffrn_reflns_limit_k_max 16
_diffrn_reflns_limit_k_min -16
_diffrn_reflns_limit_l_max 21
_diffrn_reflns_limit_l_min -21
_diffrn_reflns_number 96441
_diffrn_reflns_point_group_measured_fraction_full 1.000
_diffrn_reflns_point_group_measured_fraction_max 0.999
_diffrn_reflns_theta_full 25.242
_diffrn_reflns_theta_max 25.359
_diffrn_reflns_theta_min 1.224
_exptl_absorpt_coefficient_mu 3.752
_exptl_absorpt_correction_T_max 0.745
_exptl_absorpt_correction_T_min 0.644
_exptl_absorpt_correction_type multi-scan
_exptl_absorpt_process_details 'Blessing, 1995'
_exptl_crystal_colour red
_exptl_crystal_density_diffrn 1.615
_exptl_crystal_description block
_exptl_crystal_F_000 1087
_exptl_crystal_size_max 0.12
_exptl_crystal_size_mid 0.08
_exptl_crystal_size_min 0.04
_refine_diff_density_max 2.559
_refine_diff_density_min -1.406
_refine_diff_density_rms 0.123
_refine_ls_extinction_method none
_refine_ls_goodness_of_fit_ref 1.056
_refine_ls_hydrogen_treatment constr
_refine_ls_matrix_type full
_refine_ls_number_parameters 509
_refine_ls_number_reflns 8165
_refine_ls_number_restraints 21
_refine_ls_restrained_S_all 1.074
_refine_ls_R_factor_all 0.0415
_refine_ls_R_factor_gt 0.0374
_refine_ls_shift/su_max 0.003
_refine_ls_shift/su_mean 0.000
_refine_ls_structure_factor_coef Fsqd
_refine_ls_weighting_details 'w=1/[\s^2^(Fo^2^)+(0.0541P)^2^+7.8263P] where P=(Fo^2^+2Fc^2^)/3'
_refine_ls_weighting_scheme calc
_refine_ls_wR_factor_gt 0.0934
_refine_ls_wR_factor_ref 0.0958
_reflns_Friedel_coverage 0.000
_reflns_number_gt 7510
_reflns_number_total 8165
_reflns_threshold_expression 'I > 2\s(I)'
_cod_data_source_file c7dt02728a2.cif
_cod_data_source_block shelx_CCDC6
_cod_original_cell_volume 2226.40(11)
_cod_database_code 7044026
_shelx_shelxl_version_number 2014/7
_shelx_space_group_comment
;
The symmetry employed for this shelxl refinement is uniquely defined
by the following loop, which should always be used as a source of
symmetry information in preference to the above space-group names.
They are only intended as comments.
;

loop_
_space_group_symop_operation_xyz
'x, y, z'
'-x, -y, -z'

loop_
_atom_site_label
_atom_site_type_symbol
_atom_site_fract_x
_atom_site_fract_y
_atom_site_fract_z
_atom_site_U_iso_or_equiv
_atom_site_adp_type
_atom_site_occupancy
_atom_site_site_symmetry_order
_atom_site_calc_flag
_atom_site_refinement_flags_posn
_atom_site_refinement_flags_adp
_atom_site_refinement_flags_occupancy
U1 U 0.50768(2) 0.83393(2) 0.73826(2) 0.02415(8) Uani 1 1 d . . .
K1 K 0.5000 0.5000 1.0000 0.0314(3) Uani 1 2 d S . P
O1 O 0.3983(3) 0.8558(3) 0.84911(19) 0.0257(7) Uani 1 1 d . . .
N2 N 0.6391(4) 0.9706(3) 0.8655(2) 0.0236(8) Uani 1 1 d . . .
C3 C 0.3687(5) 0.9375(4) 0.9880(3) 0.0209(9) Uani 1 1 d . . .
H3 H 0.2800 0.8956 0.9800 0.025 Uiso 1 1 calc R U .
C2 C 0.5782(5) 0.9887(4) 0.9342(3) 0.0204(9) Uani 1 1 d . . .
C40 C 0.7676(5) 1.0371(4) 0.8707(3) 0.0256(10) Uani 1 1 d . . .
C1 C 0.4432(5) 0.9246(3) 0.9229(3) 0.0205(9) Uani 1 1 d . . .
O2 O 0.8743(4) 0.9106(3) 0.8999(3) 0.0448(10) Uani 1 1 d . . .
N21 N 0.3515(4) 0.9628(3) 0.7190(3) 0.0325(10) Uani 1 1 d . . .
N20 N 0.5627(5) 0.9817(4) 0.6887(3) 0.0342(10) Uani 1 1 d . . .
N11 N 0.4741(5) 0.6312(4) 0.7389(3) 0.0388(11) Uani 1 1 d . . .
N30 N 0.4469(5) 0.7216(4) 0.6008(3) 0.0389(11) Uani 1 1 d . . .
C22 C 0.4447(6) 1.0089(4) 0.6808(3) 0.0320(12) Uani 1 1 d . . .
N10 N 0.6770(5) 0.7269(5) 0.7374(3) 0.0489(13) Uani 1 1 d . . .
N31 N 0.2717(5) 0.7144(4) 0.6705(3) 0.0395(11) Uani 1 1 d . . .
C41 C 0.8872(5) 1.0056(4) 0.8849(3) 0.0322(11) Uani 1 1 d . . .
N1 N 0.7127(6) 0.8282(5) 0.6290(4) 0.0583(16) Uani 1 1 d D U .
C42 C 1.0118(6) 1.0688(5) 0.8842(4) 0.0407(13) Uani 1 1 d . . .
H42 H 1.0921 1.0455 0.8926 0.049 Uiso 1 1 calc R U .
C32 C 0.3267(6) 0.6633(5) 0.6028(3) 0.0395(14) Uani 1 1 d . . .
C26 C 0.2282(6) 0.9821(4) 0.7185(4) 0.0405(13) Uani 1 1 d . . .
H26 H 0.1648 0.9488 0.7448 0.049 Uiso 1 1 calc R U .
C45 C 0.7790(6) 1.1340(4) 0.8578(4) 0.0406(14) Uani 1 1 d . . .
H45 H 0.6994 1.1577 0.8489 0.049 Uiso 1 1 calc R U .
C25 C 0.1867(7) 1.0484(5) 0.6817(4) 0.0506(16) Uani 1 1 d . . .
H25 H 0.0985 1.0626 0.6842 0.061 Uiso 1 1 calc R U .
C24 C 0.2792(7) 1.0933(5) 0.6410(4) 0.0503(16) Uani 1 1 d . . .
H24 H 0.2537 1.1377 0.6140 0.060 Uiso 1 1 calc R U .
C21 C 0.6675(6) 1.0076(5) 0.6413(4) 0.0449(14) Uani 1 1 d . . .
H21A H 0.7075 1.0868 0.6641 0.054 Uiso 1 1 calc R U .
H21B H 0.6293 0.9886 0.5852 0.054 Uiso 1 1 calc R U .
C23 C 0.4065(7) 1.0740(5) 0.6394(4) 0.0423(14) Uani 1 1 d . . .
H23 H 0.4690 1.1039 0.6109 0.051 Uiso 1 1 calc R U .
C43 C 1.0175(6) 1.1653(5) 0.8713(4) 0.0516(17) Uani 1 1 d . . .
H43 H 1.1021 1.2094 0.8721 0.062 Uiso 1 1 calc R U .
C12 C 0.6017(7) 0.6272(6) 0.7201(3) 0.0480(17) Uani 1 1 d . . .
C16 C 0.3863(9) 0.5384(5) 0.7241(4) 0.061(2) Uani 1 1 d . . .
H16 H 0.2968 0.5408 0.7368 0.073 Uiso 1 1 calc R U .
C33 C 0.2570(8) 0.5595(5) 0.5469(4) 0.0534(18) Uani 1 1 d . . .
H33 H 0.2953 0.5222 0.4999 0.064 Uiso 1 1 calc R U .
C20 C 0.7736(6) 0.9422(6) 0.6431(4) 0.0516(17) Uani 1 1 d . . .
H20A H 0.8338 0.9445 0.6012 0.062 Uiso 1 1 calc R U .
H20B H 0.8282 0.9755 0.6959 0.062 Uiso 1 1 calc R U .
C36 C 0.1525(6) 0.6686(5) 0.6839(5) 0.061(2) Uani 1 1 d . . .
H36 H 0.1160 0.7049 0.7320 0.073 Uiso 1 1 calc R U .
C34 C 0.1356(8) 0.5154(5) 0.5622(5) 0.065(2) Uani 1 1 d . . .
H34 H 0.0884 0.4463 0.5256 0.078 Uiso 1 1 calc R U .
C44 C 0.9014(6) 1.1981(5) 0.8574(5) 0.0569(19) Uani 1 1 d . . .
H44 H 0.9053 1.2639 0.8477 0.068 Uiso 1 1 calc R U .
C15 C 0.4238(15) 0.4356(6) 0.6896(5) 0.096(4) Uani 1 1 d . . .
H15 H 0.3607 0.3694 0.6795 0.115 Uiso 1 1 calc R U .
C30 C 0.6470(10) 0.7687(7) 0.5466(4) 0.092(3) Uani 1 1 d D . .
H30A H 0.7146 0.7393 0.5111 0.111 Uiso 1 1 calc R U .
H30B H 0.6114 0.8203 0.5271 0.111 Uiso 1 1 calc R U .
C35 C 0.0795(7) 0.5691(5) 0.6300(6) 0.073(3) Uani 1 1 d . . .
H35 H -0.0071 0.5391 0.6398 0.087 Uiso 1 1 calc R U .
C31 C 0.5345(10) 0.6761(6) 0.5412(4) 0.073(3) Uani 1 1 d . . .
H31A H 0.4848 0.6443 0.4868 0.088 Uiso 1 1 calc R U .
H31B H 0.5700 0.6179 0.5523 0.088 Uiso 1 1 calc R U .
C46 C 0.9940(6) 0.8703(6) 0.9043(5) 0.0540(17) Uani 1 1 d . . .
H46A H 1.0360 0.8599 0.8544 0.081 Uiso 1 1 calc R U .
H46B H 0.9717 0.8002 0.9117 0.081 Uiso 1 1 calc R U .
H46C H 1.0564 0.9231 0.9498 0.081 Uiso 1 1 calc R U .
C13 C 0.6400(12) 0.5251(8) 0.6843(4) 0.084(3) Uani 1 1 d . . .
H13 H 0.7288 0.5232 0.6701 0.100 Uiso 1 1 calc R U .
C11 C 0.8067(8) 0.7425(10) 0.7104(5) 0.087(3) Uani 1 1 d D U .
H11A H 0.8666 0.8045 0.7531 0.104 Uiso 1 1 calc R U .
H11B H 0.8438 0.6762 0.7024 0.104 Uiso 1 1 calc R U .
C14 C 0.5544(18) 0.4337(10) 0.6708(5) 0.115(6) Uani 1 1 d . . .
H14 H 0.5817 0.3658 0.6481 0.138 Uiso 1 1 calc R U .
C10 C 0.8090(10) 0.7636(10) 0.6378(7) 0.109(3) Uani 1 1 d D U .
H10A H 0.7904 0.6929 0.5917 0.131 Uiso 1 1 calc R U .
H10B H 0.9003 0.8027 0.6357 0.131 Uiso 1 1 calc R U .
O200 O 0.7154(6) 0.4685(5) 1.0720(5) 0.0994(15) Uani 1 1 d . . .
C200 C 0.7301(10) 0.3633(7) 1.0669(8) 0.0994(15) Uani 1 1 d . . .
H20C H 0.7107 0.3108 1.0106 0.119 Uiso 1 1 calc R U .
H20D H 0.6689 0.3363 1.1004 0.119 Uiso 1 1 calc R U .
C203 C 0.8138(10) 0.5477(7) 1.1157(8) 0.0994(15) Uani 1 1 d . . .
H20E H 0.7797 0.6001 1.1615 0.119 Uiso 1 1 calc R U .
H20F H 0.8574 0.5877 1.0830 0.119 Uiso 1 1 calc R U .
O100 O 0.6490(4) 0.7054(3) 1.0109(2) 0.0325(8) Uani 1 1 d . . .
O101 O 0.4521(4) 0.6948(3) 1.1152(2) 0.0344(8) Uani 1 1 d . . .
O102 O 0.3524(4) 0.4867(3) 1.1243(2) 0.0375(9) Uani 1 1 d . . .
C201 C 0.8680(10) 0.3775(7) 1.0962(7) 0.0994(15) Uani 1 1 d . . .
H20G H 0.9233 0.3558 1.0510 0.119 Uiso 1 1 calc R U .
H20H H 0.8760 0.3327 1.1293 0.119 Uiso 1 1 calc R U .
C202 C 0.9114(10) 0.4955(7) 1.1454(7) 0.0994(15) Uani 1 1 d . . .
H20I H 1.0043 0.5237 1.1371 0.119 Uiso 1 1 calc R U .
H20J H 0.9070 0.5091 1.2033 0.119 Uiso 1 1 calc R U .
C100 C 0.5985(6) 0.7981(4) 1.0569(4) 0.0367(13) Uani 1 1 d . . .
H10C H 0.5190 0.8036 1.0263 0.044 Uiso 1 1 calc R U .
H10D H 0.6677 0.8654 1.0683 0.044 Uiso 1 1 calc R U .
C104 C 0.6758(6) 0.7060(4) 0.9335(4) 0.0371(13) Uani 1 1 d . . .
H10E H 0.7345 0.7762 0.9386 0.045 Uiso 1 1 calc R U .
H10F H 0.5910 0.6972 0.9009 0.045 Uiso 1 1 calc R U .
C101 C 0.5608(6) 0.7872(4) 1.1332(4) 0.0383(13) Uani 1 1 d . . .
H10G H 0.6386 0.7768 1.1622 0.046 Uiso 1 1 calc R U .
H10H H 0.5330 0.8545 1.1680 0.046 Uiso 1 1 calc R U .
C105 C 0.2564(6) 0.3869(4) 1.1060(4) 0.0387(13) Uani 1 1 d . . .
H10I H 0.1796 0.3845 1.0695 0.046 Uiso 1 1 calc R U .
H10J H 0.2221 0.3817 1.1558 0.046 Uiso 1 1 calc R U .
C102 C 0.4095(6) 0.6801(5) 1.1857(3) 0.0405(13) Uani 1 1 d . . .
H10K H 0.3780 0.7456 1.2202 0.049 Uiso 1 1 calc R U .
H10L H 0.4853 0.6697 1.2164 0.049 Uiso 1 1 calc R U .
C103 C 0.2973(6) 0.5810(5) 1.1616(4) 0.0407(13) Uani 1 1 d . . .
H10M H 0.2550 0.5763 1.2096 0.049 Uiso 1 1 calc R U .
H10N H 0.2279 0.5860 1.1238 0.049 Uiso 1 1 calc R U .
O300 O 0.7913(9) 0.2676(7) 0.6222(5) 0.1153(17) Uani 1 1 d . . .
C301 C 0.8762(13) 0.2159(11) 0.5019(7) 0.1153(17) Uani 1 1 d . . .
H30C H 0.9030 0.2850 0.4923 0.138 Uiso 1 1 calc R U .
H30D H 0.8679 0.1530 0.4505 0.138 Uiso 1 1 calc R U .
C300 C 0.7556(13) 0.2130(11) 0.5399(7) 0.1153(17) Uani 1 1 d . . .
H30E H 0.6938 0.2494 0.5198 0.138 Uiso 1 1 calc R U .
H30F H 0.7100 0.1363 0.5283 0.138 Uiso 1 1 calc R U .
C302 C 0.9724(13) 0.2085(11) 0.5646(7) 0.1153(17) Uani 1 1 d . . .
H30G H 0.9678 0.1316 0.5592 0.138 Uiso 1 1 calc R U .
H30H H 1.0657 0.2416 0.5607 0.138 Uiso 1 1 calc R U .
C303 C 0.9255(14) 0.2706(11) 0.6398(8) 0.1153(17) Uani 1 1 d . . .
H30I H 0.9367 0.2373 0.6804 0.138 Uiso 1 1 calc R U .
H30J H 0.9767 0.3471 0.6612 0.138 Uiso 1 1 calc R U .

loop_
_atom_site_aniso_label
_atom_site_aniso_U_11
_atom_site_aniso_U_22
_atom_site_aniso_U_33
_atom_site_aniso_U_23
_atom_site_aniso_U_13
_atom_site_aniso_U_12
U1 0.02419(12) 0.02403(11) 0.01985(11) 0.00268(7) 0.00236(7) 0.00519(7)
K1 0.0353(9) 0.0193(7) 0.0381(8) 0.0079(6) -0.0006(7) 0.0083(6)
O1 0.0219(17) 0.0259(17) 0.0224(16) 0.0031(14) 0.0022(13) -0.0002(14)
N2 0.020(2) 0.022(2) 0.024(2) 0.0048(16) 0.0034(16) 0.0001(16)
C3 0.017(2) 0.019(2) 0.025(2) 0.0064(18) 0.0013(18) 0.0031(18)
C2 0.022(2) 0.019(2) 0.022(2) 0.0069(18) 0.0036(18) 0.0093(18)
C40 0.026(3) 0.021(2) 0.024(2) 0.0020(19) 0.007(2) 0.004(2)
C1 0.022(2) 0.014(2) 0.024(2) 0.0043(18) 0.0010(18) 0.0055(18)
O2 0.027(2) 0.046(2) 0.072(3) 0.038(2) -0.0054(19) 0.0040(17)
N21 0.029(2) 0.026(2) 0.036(2) 0.0041(19) 0.0024(19) 0.0047(18)
N20 0.031(2) 0.039(3) 0.032(2) 0.013(2) 0.0071(19) 0.004(2)
N11 0.053(3) 0.033(2) 0.029(2) 0.0092(19) -0.006(2) 0.011(2)
N30 0.057(3) 0.034(2) 0.021(2) 0.0018(19) 0.000(2) 0.014(2)
C22 0.037(3) 0.024(2) 0.027(3) 0.003(2) -0.001(2) 0.002(2)
N10 0.040(3) 0.075(4) 0.049(3) 0.033(3) 0.016(2) 0.031(3)
N31 0.030(3) 0.026(2) 0.050(3) -0.003(2) -0.007(2) 0.0100(19)
C41 0.029(3) 0.030(3) 0.034(3) 0.010(2) 0.001(2) -0.001(2)
N1 0.050(3) 0.066(4) 0.083(4) 0.046(3) 0.040(3) 0.029(3)
C42 0.024(3) 0.038(3) 0.056(4) 0.013(3) 0.006(3) 0.004(2)
C32 0.053(4) 0.032(3) 0.029(3) 0.004(2) -0.015(3) 0.017(3)
C26 0.032(3) 0.027(3) 0.054(4) 0.008(3) 0.002(3) 0.003(2)
C45 0.032(3) 0.025(3) 0.066(4) 0.016(3) 0.016(3) 0.008(2)
C25 0.040(4) 0.039(3) 0.066(4) 0.010(3) -0.004(3) 0.015(3)
C24 0.064(4) 0.035(3) 0.054(4) 0.016(3) -0.005(3) 0.018(3)
C21 0.048(4) 0.046(3) 0.045(3) 0.024(3) 0.017(3) 0.004(3)
C23 0.051(4) 0.037(3) 0.036(3) 0.012(3) 0.001(3) 0.006(3)
C43 0.033(3) 0.029(3) 0.083(5) 0.011(3) 0.023(3) -0.002(3)
C12 0.073(5) 0.060(4) 0.020(3) 0.013(3) 0.007(3) 0.042(4)
C16 0.090(6) 0.038(3) 0.048(4) 0.022(3) -0.028(4) -0.010(3)
C33 0.075(5) 0.030(3) 0.042(3) -0.001(3) -0.023(3) 0.016(3)
C20 0.037(3) 0.077(5) 0.052(4) 0.037(4) 0.020(3) 0.007(3)
C36 0.028(3) 0.031(3) 0.101(6) -0.003(3) 0.002(3) 0.006(3)
C34 0.055(5) 0.028(3) 0.088(6) -0.002(3) -0.040(4) 0.006(3)
C44 0.041(4) 0.027(3) 0.106(6) 0.028(3) 0.026(4) 0.005(3)
C15 0.194(12) 0.023(4) 0.054(5) 0.016(3) -0.057(7) -0.009(5)
C30 0.148(9) 0.056(5) 0.061(5) 0.006(4) 0.076(6) 0.010(5)
C35 0.032(4) 0.034(4) 0.128(8) 0.004(4) -0.016(4) 0.003(3)
C31 0.118(7) 0.050(4) 0.037(4) 0.000(3) 0.042(4) 0.008(4)
C46 0.039(4) 0.062(4) 0.074(5) 0.039(4) -0.001(3) 0.017(3)
C13 0.158(9) 0.077(6) 0.026(3) 0.002(4) 0.002(4) 0.088(7)
C11 0.052(4) 0.159(7) 0.078(5) 0.060(5) 0.023(4) 0.055(5)
C14 0.241(16) 0.078(7) 0.029(4) -0.005(4) -0.025(7) 0.096(10)
C10 0.085(6) 0.133(7) 0.160(8) 0.093(6) 0.062(6) 0.058(5)
O200 0.078(2) 0.0515(19) 0.155(4) 0.031(2) -0.049(2) 0.0046(17)
C200 0.078(2) 0.0515(19) 0.155(4) 0.031(2) -0.049(2) 0.0046(17)
C203 0.078(2) 0.0515(19) 0.155(4) 0.031(2) -0.049(2) 0.0046(17)
O100 0.038(2) 0.0215(17) 0.038(2) 0.0100(15) -0.0019(16) 0.0091(15)
O101 0.042(2) 0.0229(18) 0.035(2) 0.0062(15) -0.0006(16) 0.0070(16)
O102 0.039(2) 0.0282(19) 0.042(2) 0.0105(17) 0.0037(17) 0.0061(16)
C201 0.078(2) 0.0515(19) 0.155(4) 0.031(2) -0.049(2) 0.0046(17)
C202 0.078(2) 0.0515(19) 0.155(4) 0.031(2) -0.049(2) 0.0046(17)
C100 0.033(3) 0.018(2) 0.054(3) 0.008(2) -0.004(3) 0.005(2)
C104 0.038(3) 0.031(3) 0.047(3) 0.021(3) 0.003(3) 0.004(2)
C101 0.033(3) 0.023(3) 0.049(3) 0.002(2) -0.004(3) 0.005(2)
C105 0.037(3) 0.035(3) 0.043(3) 0.015(3) 0.004(3) 0.003(2)
C102 0.055(4) 0.030(3) 0.033(3) 0.006(2) 0.000(3) 0.015(3)
C103 0.047(4) 0.038(3) 0.041(3) 0.015(3) 0.009(3) 0.020(3)
O300 0.139(4) 0.141(4) 0.110(3) 0.080(3) 0.046(3) 0.061(4)
C301 0.139(4) 0.141(4) 0.110(3) 0.080(3) 0.046(3) 0.061(4)
C300 0.139(4) 0.141(4) 0.110(3) 0.080(3) 0.046(3) 0.061(4)
C302 0.139(4) 0.141(4) 0.110(3) 0.080(3) 0.046(3) 0.061(4)
C303 0.139(4) 0.141(4) 0.110(3) 0.080(3) 0.046(3) 0.061(4)

loop_
_atom_type_symbol
_atom_type_description
_atom_type_scat_dispersion_real
_atom_type_scat_dispersion_imag
_atom_type_scat_source
C C 0.0033 0.0016 'International Tables Vol C Tables 4.2.6.8 and 6.1.1.4'
H H 0.0000 0.0000 'International Tables Vol C Tables 4.2.6.8 and 6.1.1.4'
K K 0.2009 0.2494 'International Tables Vol C Tables 4.2.6.8 and 6.1.1.4'
N N 0.0061 0.0033 'International Tables Vol C Tables 4.2.6.8 and 6.1.1.4'
O O 0.0106 0.0060 'International Tables Vol C Tables 4.2.6.8 and 6.1.1.4'
U U -9.6767 9.6646 'International Tables Vol C Tables 4.2.6.8 and 6.1.1.4'

loop_
_geom_angle_atom_site_label_1
_geom_angle_atom_site_label_2
_geom_angle_atom_site_label_3
_geom_angle
_geom_angle_site_symmetry_1
_geom_angle_site_symmetry_3
O1 U1 N30 132.64(16) . .
O1 U1 N10 109.74(15) . .
N30 U1 N10 86.92(18) . .
O1 U1 N20 120.88(14) . .
N30 U1 N20 84.78(16) . .
N10 U1 N20 117.25(17) . .
O1 U1 N2 65.72(12) . .
N30 U1 N2 161.64(16) . .
N10 U1 N2 85.51(17) . .
N20 U1 N2 83.87(14) . .
O1 U1 N31 80.48(14) . .
N30 U1 N31 52.54(17) . .
N10 U1 N31 113.39(18) . .
N20 U1 N31 109.46(16) . .
N2 U1 N31 145.54(14) . .
O1 U1 N21 81.00(13) . .
N30 U1 N21 88.26(15) . .
N10 U1 N21 168.65(16) . .
N20 U1 N21 52.00(15) . .
N2 U1 N21 96.03(13) . .
N31 U1 N21 71.16(14) . .
O1 U1 N11 80.25(14) . .
N30 U1 N11 76.63(15) . .
N10 U1 N11 51.70(18) . .
N20 U1 N11 158.46(15) . .
N2 U1 N11 111.03(13) . .
N31 U1 N11 67.33(15) . .
N21 U1 N11 136.59(15) . .
O1 U1 N1 164.03(15) . .
N30 U1 N1 62.21(18) . .
N10 U1 N1 60.92(16) . .
N20 U1 N1 60.42(15) . .
N2 U1 N1 99.56(16) . .
N31 U1 N1 114.73(17) . .
N21 U1 N1 107.77(15) . .
N11 U1 N1 100.63(16) . .
O1 U1 C32 106.43(16) . .
N30 U1 C32 26.26(18) . .
N10 U1 C32 96.03(18) . .
N20 U1 C32 102.30(16) . .
N2 U1 C32 171.97(16) . .
N31 U1 C32 27.35(17) . .
N21 U1 C32 84.02(14) . .
N11 U1 C32 64.59(15) . .
N1 U1 C32 88.04(19) . .
O1 U1 C12 100.34(15) . .
N30 U1 C12 75.41(16) . .
N10 U1 C12 25.9(2) . .
N20 U1 C12 136.77(17) . .
N2 U1 C12 103.60(15) . .
N31 U1 C12 88.35(18) . .
N21 U1 C12 159.06(18) . .
N11 U1 C12 26.99(18) . .
N1 U1 C12 76.36(17) . .
C32 U1 C12 75.52(17) . .
O1 U1 C22 104.24(13) . .
N30 U1 C22 82.60(15) . .
N10 U1 C22 141.84(17) . .
N20 U1 C22 25.43(15) . .
N2 U1 C22 93.13(13) . .
N31 U1 C22 88.61(15) . .
N21 U1 C22 27.00(14) . .
N11 U1 C22 154.71(14) . .
N1 U1 C22 81.87(15) . .
C32 U1 C22 90.51(14) . .
C12 U1 C22 154.37(14) . .
O200 K1 O200 180.0 2_667 .
O200 K1 O102 89.3(2) 2_667 .
O200 K1 O102 90.7(2) . .
O200 K1 O102 90.7(2) 2_667 2_667
O200 K1 O102 89.3(2) . 2_667
O102 K1 O102 180.0 . 2_667
O200 K1 O101 77.94(17) 2_667 .
O200 K1 O101 102.06(17) . .
O102 K1 O101 61.23(11) . .
O102 K1 O101 118.77(11) 2_667 .
O200 K1 O101 102.06(17) 2_667 2_667
O200 K1 O101 77.94(17) . 2_667
O102 K1 O101 118.77(11) . 2_667
O102 K1 O101 61.23(11) 2_667 2_667
O101 K1 O101 180.0 . 2_667
O200 K1 O100 91.19(15) 2_667 .
O200 K1 O100 88.81(15) . .
O102 K1 O100 119.17(11) . .
O102 K1 O100 60.83(11) 2_667 .
O101 K1 O100 59.55(11) . .
O101 K1 O100 120.45(11) 2_667 .
O200 K1 O100 88.81(15) 2_667 2_667
O200 K1 O100 91.19(15) . 2_667
O102 K1 O100 60.83(11) . 2_667
O102 K1 O100 119.17(11) 2_667 2_667
O101 K1 O100 120.45(11) . 2_667
O101 K1 O100 59.55(11) 2_667 2_667
O100 K1 O100 180.0 . 2_667
C1 O1 U1 126.4(3) . .
C2 N2 C40 117.4(4) . .
C2 N2 U1 117.2(3) . .
C40 N2 U1 125.2(3) . .
C1 C3 C2 121.4(4) . 2_677
N2 C2 C3 127.1(4) . 2_677
N2 C2 C1 114.2(4) . .
C3 C2 C1 118.7(4) 2_677 .
C45 C40 C41 117.0(5) . .
C45 C40 N2 120.6(5) . .
C41 C40 N2 122.3(4) . .
O1 C1 C3 123.7(4) . .
O1 C1 C2 116.4(4) . .
C3 C1 C2 119.9(4) . .
C41 O2 C46 116.8(4) . .
C26 N21 C22 119.5(5) . .
C26 N21 U1 146.7(4) . .
C22 N21 U1 92.2(3) . .
C22 N20 C21 118.9(5) . .
C22 N20 U1 103.2(3) . .
C21 N20 U1 132.3(4) . .
C16 N11 C12 119.2(6) . .
C16 N11 U1 144.8(4) . .
C12 N11 U1 89.9(4) . .
C32 N30 C31 121.0(5) . .
C32 N30 U1 102.0(3) . .
C31 N30 U1 127.9(5) . .
N20 C22 N21 110.9(5) . .
N20 C22 C23 129.6(5) . .
N21 C22 C23 119.4(5) . .
N20 C22 U1 51.4(3) . .
N21 C22 U1 60.8(3) . .
C23 C22 U1 168.8(4) . .
C12 N10 C11 121.7(7) . .
C12 N10 U1 101.7(4) . .
C11 N10 U1 126.2(5) . .
C36 N31 C32 119.9(5) . .
C36 N31 U1 144.6(5) . .
C32 N31 U1 90.4(3) . .
O2 C41 C42 122.6(5) . .
O2 C41 C40 116.3(4) . .
C42 C41 C40 121.1(5) . .
C10 N1 C20 113.7(7) . .
C10 N1 C30 104.0(8) . .
C20 N1 C30 112.4(6) . .
C10 N1 U1 112.3(4) . .
C20 N1 U1 106.6(4) . .
C30 N1 U1 107.8(4) . .
C43 C42 C41 119.5(5) . .
N30 C32 N31 110.8(5) . .
N30 C32 C33 129.3(6) . .
N31 C32 C33 119.8(6) . .
N30 C32 U1 51.7(3) . .
N31 C32 U1 62.3(3) . .
C33 C32 U1 162.3(4) . .
N21 C26 C25 123.6(6) . .
C40 C45 C44 122.7(6) . .
C26 C25 C24 117.5(6) . .
C23 C24 C25 120.5(6) . .
N20 C21 C20 108.3(5) . .
C24 C23 C22 119.5(6) . .
C44 C43 C42 120.4(5) . .
N10 C12 N11 112.0(5) . .
N10 C12 C13 127.7(8) . .
N11 C12 C13 120.4(8) . .
N10 C12 U1 52.4(3) . .
N11 C12 U1 63.1(3) . .
C13 C12 U1 160.9(4) . .
N11 C16 C15 121.1(9) . .
C34 C33 C32 118.7(7) . .
N1 C20 C21 111.1(5) . .
N31 C36 C35 122.1(7) . .
C33 C34 C35 120.9(6) . .
C43 C44 C45 119.2(6) . .
C14 C15 C16 118.6(9) . .
N1 C30 C31 112.5(6) . .
C34 C35 C36 118.4(7) . .
N30 C31 C30 106.7(6) . .
C14 C13 C12 120.5(11) . .
C10 C11 N10 114.8(7) . .
C13 C14 C15 120.2(9) . .
C11 C10 N1 113.9(7) . .
C203 O200 C200 114.3(6) . .
C203 O200 K1 123.9(5) . .
C200 O200 K1 121.9(5) . .
O200 C200 C201 104.7(7) . .
O200 C203 C202 106.7(7) . .
C100 O100 C104 112.0(4) . .
C100 O100 K1 116.2(3) . .
C104 O100 K1 111.1(3) . .
C102 O101 C101 111.8(4) . .
C102 O101 K1 112.3(3) . .
C101 O101 K1 114.1(3) . .
C103 O102 C105 112.7(4) . .
C103 O102 K1 113.2(3) . .
C105 O102 K1 115.1(3) . .
C200 C201 C202 105.4(8) . .
C201 C202 C203 104.0(7) . .
O100 C100 C101 109.2(4) . .
O100 C104 C105 107.7(4) . 2_667
O101 C101 C100 108.6(4) . .
O102 C105 C104 108.1(5) . 2_667
O101 C102 C103 108.5(5) . .
O102 C103 C102 108.0(5) . .
C303 O300 C300 109.2(9) . .
C300 C301 C302 100.4(9) . .
O300 C300 C301 107.2(12) . .
C303 C302 C301 103.1(10) . .
O300 C303 C302 106.3(12) . .

loop_
_geom_bond_atom_site_label_1
_geom_bond_atom_site_label_2
_geom_bond_distance
_geom_bond_site_symmetry_2
U1 O1 2.263(3) .
U1 N30 2.372(4) .
U1 N10 2.425(5) .
U1 N20 2.425(4) .
U1 N2 2.505(4) .
U1 N31 2.617(5) .
U1 N21 2.640(4) .
U1 N11 2.672(5) .
U1 N1 2.901(5) .
U1 C32 2.956(6) .
U1 C12 2.995(6) .
U1 C22 3.021(5) .
K1 O200 2.677(6) 2_667
K1 O200 2.677(6) .
K1 O102 2.768(4) .
K1 O102 2.768(4) 2_667
K1 O101 2.823(3) .
K1 O101 2.823(3) 2_667
K1 O100 2.824(3) .
K1 O100 2.824(3) 2_667
O1 C1 1.321(6) .
N2 C2 1.360(6) .
N2 C40 1.425(6) .
C3 C1 1.388(6) .
C3 C2 1.409(6) 2_677
C2 C3 1.409(6) 2_677
C2 C1 1.449(7) .
C40 C45 1.379(7) .
C40 C41 1.401(7) .
O2 C41 1.372(6) .
O2 C46 1.429(7) .
N21 C26 1.327(7) .
N21 C22 1.373(7) .
N20 C22 1.332(7) .
N20 C21 1.455(7) .
N11 C16 1.327(8) .
N11 C12 1.359(8) .
N30 C32 1.337(8) .
N30 C31 1.450(8) .
C22 C23 1.419(8) .
N10 C12 1.335(9) .
N10 C11 1.428(9) .
N31 C36 1.328(8) .
N31 C32 1.358(8) .
C41 C42 1.395(8) .
N1 C10 1.456(7) .
N1 C20 1.465(9) .
N1 C30 1.472(8) .
C42 C43 1.379(9) .
C32 C33 1.427(8) .
C26 C25 1.388(9) .
C45 C44 1.382(8) .
C25 C24 1.391(10) .
C24 C23 1.365(9) .
C21 C20 1.511(9) .
C43 C44 1.376(9) .
C12 C13 1.417(9) .
C16 C15 1.419(13) .
C33 C34 1.353(11) .
C36 C35 1.392(9) .
C34 C35 1.374(12) .
C15 C14 1.384(17) .
C30 C31 1.501(11) .
C13 C14 1.306(18) .
C11 C10 1.424(8) .
O200 C203 1.310(10) .
O200 C200 1.410(10) .
C200 C201 1.438(12) .
C203 C202 1.494(11) .
O100 C100 1.416(6) .
O100 C104 1.424(7) .
O101 C102 1.415(7) .
O101 C101 1.434(7) .
O102 C103 1.423(7) .
O102 C105 1.429(7) .
C201 C202 1.481(12) .
C100 C101 1.480(8) .
C104 C105 1.494(8) 2_667
C105 C104 1.494(8) 2_667
C102 C103 1.505(9) .
O300 C303 1.382(14) .
O300 C300 1.393(15) .
C301 C300 1.425(15) .
C301 C302 1.505(16) .
C302 C303 1.456(15) .
